data_1540066
loop_
_publ_author_name
'Heinrich, S.'
'Schubert, K.'

_publ_section_title
;
 Kristallstruktur von Pt3 Ge2
;
_journal_name_full 'Journal of the Less-Common Metals'
_journal_page_first 125
_journal_page_last 135
_journal_volume 45
_journal_year 1976
_chemical_formula_sum 'Ge2 Pt3'
_space_group_IT_number 62
_symmetry_space_group_name_Hall '-P 2ac 2n'
_symmetry_space_group_name_H-M 'P n m a'
_cell_angle_alpha 90
_cell_angle_beta 90
_cell_angle_gamma 90
_cell_formula_units_Z 8
_cell_length_a 12.24
_cell_length_b 7.549
_cell_length_c 6.854
_cell_volume 633.308
_citation_journal_id_ASTM JCOMAH
_cod_data_source_file Heinrich_JCOMAH_1976_326.cif
_cod_data_source_block Ge2Pt3
_cod_original_cell_volume 633.3079
_cod_database_code 1540066

loop_
_symmetry_equiv_pos_as_xyz
x,y,z
-x+1/2,-y,z+1/2
x+1/2,-y+1/2,-z+1/2
-x,y+1/2,-z
-x,-y,-z
x-1/2,y,-z-1/2
-x-1/2,y-1/2,z-1/2
x,-y-1/2,z

loop_
_atom_site_label
_atom_site_type_symbol
_atom_site_fract_x
_atom_site_fract_y
_atom_site_fract_z
_atom_site_occupancy
_atom_site_U_iso_or_equiv
Ge2 Ge 0.011 0.25 0.622 1 0.0
Pt2 Pt 0.218 0.25 0.59 1 0.0
Pt3 Pt 0.089 0.941 0.127 1 0.0
Pt1 Pt 0.216 0.25 0.157 1 0.0
Ge1 Ge 0.007 0.25 0.127 1 0.0
Ge3 Ge 0.256 0.531 0.375 1 0.0
Pt4 Pt 0.091 0.941 0.623 1 0.0
